data_4348759
loop_
_publ_author_name
'Ugale, Bharat'
'Dhankhar, Sandeep Singh'
'Nagaraja, C. M.'

_publ_section_title
;
 Construction of 3-Fold-Interpenetrated Three-Dimensional Metal-Organic
 Frameworks of Nickel(II) for Highly Efficient Capture and Conversion of
 Carbon Dioxide.
;
_journal_issue 19
_journal_name_full 'Inorganic chemistry'
_journal_page_first 9757
_journal_page_last 9766
_journal_paper_doi 10.1021/acs.inorgchem.6b01569
_journal_volume 55
_journal_year 2016
_chemical_formula_moiety 'C16 H16 N4 Ni O8'
_chemical_formula_sum 'C16 H16 N4 Ni O8'
_chemical_formula_weight 451.04
_chemical_name_common Ni-muc-Azopy
_space_group_crystal_system monoclinic
_space_group_IT_number 15
_space_group_name_Hall '-C 2yc'
_space_group_name_H-M_alt 'C 1 2/c 1'
_atom_sites_solution_hydrogens mixed
_audit_creation_method SHELXL-2014
_cell_angle_alpha 90
_cell_angle_beta 104.116(2)
_cell_angle_gamma 90
_cell_formula_units_Z 8
_cell_length_a 35.0241(16)
_cell_length_b 13.3396(6)
_cell_length_c 9.1834(4)
_cell_measurement_reflns_used 84777
_cell_measurement_temperature 298(2)
_cell_measurement_theta_max 28.4
_cell_measurement_theta_min 2.4
_cell_volume 4161.0(3)
_computing_cell_refinement 'APEX2 (Bruker, 2014); SAINT (Bruker, 2014)'
_computing_data_collection 'APEX2 (Bruker, 2014)'
_computing_data_reduction 'SAINT (Bruker, 2014);XPREP(Sheldrick,2014)'
_computing_molecular_graphics 'Ortep, Pluton, mercury, Olex2'
_computing_structure_refinement 'SHELXL-2014 (Sheldrick, 2014)'
_computing_structure_solution 'SHELXS-2014 (Sheldrick, 2014)'
_diffrn_ambient_temperature 298(2)
_diffrn_detector_area_resol_mean 10.233
_diffrn_measured_fraction_theta_full 0.999
_diffrn_measured_fraction_theta_max 0.998
_diffrn_measurement_device_type 'Bruker D8 Venture PHOTON 100 CMOS'
_diffrn_measurement_method 'phi and omega scan'
_diffrn_radiation_type MoK\a
_diffrn_radiation_wavelength 0.71073
_diffrn_reflns_av_R_equivalents 0.0910
_diffrn_reflns_av_unetI/netI 0.0333
_diffrn_reflns_Laue_measured_fraction_full 0.999
_diffrn_reflns_Laue_measured_fraction_max 0.998
_diffrn_reflns_limit_h_max 46
_diffrn_reflns_limit_h_min -46
_diffrn_reflns_limit_k_max 17
_diffrn_reflns_limit_k_min -17
_diffrn_reflns_limit_l_max 12
_diffrn_reflns_limit_l_min -12
_diffrn_reflns_number 84777
_diffrn_reflns_point_group_measured_fraction_full 0.999
_diffrn_reflns_point_group_measured_fraction_max 0.998
_diffrn_reflns_theta_full 25.242
_diffrn_reflns_theta_max 28.351
_diffrn_reflns_theta_min 2.359
_diffrn_source 'fine-focus sealed tube'
_exptl_absorpt_coefficient_mu 0.981
_exptl_absorpt_correction_T_max 0.7457
_exptl_absorpt_correction_T_min 0.6606
_exptl_absorpt_correction_type multi-scan
_exptl_absorpt_process_details SADABS-2014/2
_exptl_crystal_colour brown
_exptl_crystal_density_diffrn 1.440
_exptl_crystal_density_meas 1.44
_exptl_crystal_density_method 'not measured'
_exptl_crystal_description block
_exptl_crystal_F_000 1856
_exptl_crystal_size_max 0.320
_exptl_crystal_size_mid 0.260
_exptl_crystal_size_min 0.220
_refine_diff_density_max 1.790
_refine_diff_density_min -0.823
_refine_diff_density_rms 0.139
_refine_ls_extinction_method none
_refine_ls_goodness_of_fit_ref 1.072
_refine_ls_hydrogen_treatment constr
_refine_ls_matrix_type full
_refine_ls_number_parameters 254
_refine_ls_number_reflns 5194
_refine_ls_number_restraints 0
_refine_ls_restrained_S_all 1.072
_refine_ls_R_factor_all 0.1027
_refine_ls_R_factor_gt 0.0737
_refine_ls_shift/su_max 0.000
_refine_ls_shift/su_mean 0.000
_refine_ls_structure_factor_coef Fsqd
_refine_ls_weighting_details 'w=1/[\s^2^(Fo^2^)+(0.0898P)^2^+37.4290P] where P=(Fo^2^+2Fc^2^)/3'
_refine_ls_weighting_scheme calc
_refine_ls_wR_factor_gt 0.1882
_refine_ls_wR_factor_ref 0.2098
_reflns_Friedel_coverage 0.000
_reflns_number_gt 3898
_reflns_number_total 5194
_reflns_threshold_expression 'I > 2\s(I)'
_cod_data_source_file ic6b01569_si_002.cif
_cod_data_source_block Compound3Ni
_cod_depositor_comments
;
The following automatic conversions were performed:

data item '_exptl_absorpt_correction_type' value 'Multi-scan' was
changed to 'multi-scan' in accordance with the
/home/saulius/struct/COD-crude-data/automatic-downloads/DataCite-retrospective/ACS/depositions/lib/dictionaries/cif_core.dic
dictionary named 'cif_core.dic' version 2.4.2 last updated on
2011-04-26.

Automatic conversion script
Id: cif_fix_values 6909 2019-04-08 15:41:33Z antanas 
;
_cod_original_sg_symbol_H-M 'C 2/c'
_cod_database_code 4348759
_shelx_space_group_comment
;
The symmetry employed for this shelxl refinement is uniquely defined
by the following loop, which should always be used as a source of
symmetry information in preference to the above space-group names.
They are only intended as comments.
;
_shelx_estimated_absorpt_t_min 0.744
_shelx_estimated_absorpt_t_max 0.813
_shelxl_version_number 2014-3

loop_
_space_group_symop_operation_xyz
'x, y, z'
'-x, y, -z+1/2'
'x+1/2, y+1/2, z'
'-x+1/2, y+1/2, -z+1/2'
'-x, -y, -z'
'x, -y, z-1/2'
'-x+1/2, -y+1/2, -z'
'x+1/2, -y+1/2, z-1/2'

loop_
_atom_site_label
_atom_site_type_symbol
_atom_site_fract_x
_atom_site_fract_y
_atom_site_fract_z
_atom_site_U_iso_or_equiv
_atom_site_adp_type
_atom_site_occupancy
_atom_site_site_symmetry_order
_atom_site_calc_flag
_atom_site_refinement_flags_posn
_atom_site_refinement_flags_adp
Ni1 Ni 0.36843(2) 0.21665(4) 0.04754(6) 0.02375(18) Uani 1 1 d . .
C12 C 0.34987(14) 0.2045(4) 0.3511(5) 0.0339(10) Uani 1 1 d . .
H12 H 0.3762 0.1863 0.3825 0.041 Uiso 1 1 calc R U
O2W O 0.40434(10) 0.2098(2) -0.1025(4) 0.0335(7) Uani 1 1 d . .
H2WA H 0.4284 0.2116 -0.0544 0.050 Uiso 1 1 d R U
H2WB H 0.3994 0.2595 -0.1620 0.050 Uiso 1 1 d R U
N2 N 0.33480(10) 0.2220(3) 0.2042(4) 0.0254(7) Uani 1 1 d . .
O2 O 0.36747(11) 0.3663(3) -0.2417(4) 0.0435(9) Uani 1 1 d . .
O3 O 0.32496(9) 0.1305(2) -0.0869(4) 0.0335(7) Uani 1 1 d . .
O1W O 0.39549(10) 0.0819(3) 0.1403(4) 0.0407(9) Uani 1 1 d . .
H1WA H 0.4007 0.0460 0.0712 0.061 Uiso 1 1 d R U
H1WB H 0.3798 0.0502 0.1815 0.061 Uiso 1 1 d R U
O1 O 0.33864(9) 0.3395(2) -0.0524(4) 0.0305(7) Uani 1 1 d . .
O4 O 0.36074(11) 0.0550(3) -0.2252(5) 0.0482(10) Uani 1 1 d . .
N1 N 0.41153(12) 0.3035(3) 0.1908(5) 0.0338(9) Uani 1 1 d . .
N4 N 0.26810(11) 0.2417(3) 0.5251(4) 0.0319(8) Uani 1 1 d . .
C2 C 0.30685(15) 0.4457(4) -0.2496(6) 0.0360(11) Uani 1 1 d . .
H2 H 0.3084 0.4809 -0.3354 0.043 Uiso 1 1 calc R U
C5 C 0.29293(13) 0.0166(3) -0.2728(5) 0.0290(9) Uani 1 1 d . .
H5 H 0.2940 -0.0162 -0.3612 0.035 Uiso 1 1 calc R U
C13 C 0.29636(12) 0.2468(3) 0.1612(5) 0.0256(9) Uani 1 1 d . .
H13 H 0.2855 0.2594 0.0599 0.031 Uiso 1 1 calc R U
C16 C 0.28888(13) 0.2366(3) 0.4102(5) 0.0281(9) Uani 1 1 d . .
C14 C 0.27234(13) 0.2546(3) 0.2587(5) 0.0262(9) Uani 1 1 d . .
H14 H 0.2459 0.2714 0.2245 0.031 Uiso 1 1 calc R U
C3 C 0.27524(13) 0.4568(3) -0.1978(5) 0.0299(10) Uani 1 1 d . .
H3 H 0.2753 0.4268 -0.1064 0.036 Uiso 1 1 calc R U
C15 C 0.32848(14) 0.2120(4) 0.4566(5) 0.0355(11) Uani 1 1 d . .
H15 H 0.3402 0.2008 0.5575 0.043 Uiso 1 1 calc R U
C6 C 0.32854(14) 0.0715(3) -0.1887(5) 0.0288(9) Uani 1 1 d . .
C1 C 0.34053(14) 0.3787(3) -0.1763(5) 0.0324(10) Uani 1 1 d . .
C4 C 0.24030(13) 0.5124(3) -0.2729(5) 0.0291(10) Uani 1 1 d . .
H4 H 0.2412 0.5476 -0.3593 0.035 Uiso 1 1 calc R U
C9 C 0.4337(2) 0.4588(6) 0.3094(9) 0.068(2) Uani 1 1 d . .
H9 H 0.4291 0.5268 0.3201 0.082 Uiso 1 1 calc R U
C11 C 0.4675(2) 0.4141(7) 0.3909(8) 0.072(2) Uani 1 1 d . .
C8 C 0.40642(18) 0.3997(4) 0.2103(7) 0.0498(14) Uani 1 1 d . .
H8 H 0.3835 0.4298 0.1553 0.060 Uiso 1 1 calc R U
N3 N 0.5037(2) 0.4599(5) 0.5147(8) 0.078(2) Uani 1 1 d . .
C10 C 0.47301(18) 0.3145(7) 0.3736(9) 0.073(2) Uani 1 1 d . .
H10 H 0.4954 0.2826 0.4296 0.088 Uiso 1 1 calc R U
C7 C 0.44492(16) 0.2616(6) 0.2719(7) 0.0547(16) Uani 1 1 d . .
H7 H 0.4492 0.1937 0.2585 0.066 Uiso 1 1 calc R U
O3W O 0.4670(7) -0.019(3) 0.473(3) 0.423(15) Uiso 1 1 d . .
O4W O 0.4853(13) 0.130(3) 0.657(4) 0.60(3) Uiso 1 1 d . .

loop_
_atom_site_aniso_label
_atom_site_aniso_U_11
_atom_site_aniso_U_22
_atom_site_aniso_U_33
_atom_site_aniso_U_23
_atom_site_aniso_U_13
_atom_site_aniso_U_12
Ni1 0.0223(3) 0.0194(3) 0.0246(3) -0.0010(2) -0.00376(19) -0.0018(2)
C12 0.027(2) 0.040(3) 0.028(2) -0.0011(19) -0.0057(17) -0.0003(19)
O2W 0.0328(17) 0.0322(17) 0.0336(18) 0.0018(13) 0.0043(14) -0.0013(13)
N2 0.0234(17) 0.0226(17) 0.0260(18) -0.0008(14) -0.0018(14) -0.0006(13)
O2 0.045(2) 0.045(2) 0.043(2) 0.0132(17) 0.0164(17) 0.0127(17)
O3 0.0333(16) 0.0321(17) 0.0313(17) -0.0110(13) 0.0008(13) -0.0072(13)
O1W 0.0338(18) 0.0309(18) 0.057(2) 0.0145(16) 0.0108(16) 0.0050(14)
O1 0.0315(16) 0.0256(15) 0.0314(17) 0.0052(13) 0.0019(13) 0.0039(13)
O4 0.0367(19) 0.039(2) 0.069(3) -0.0276(19) 0.0125(18) -0.0049(16)
N1 0.0296(19) 0.038(2) 0.031(2) -0.0075(16) 0.0028(16) -0.0100(16)
N4 0.0338(19) 0.033(2) 0.0271(19) -0.0038(15) 0.0031(15) -0.0012(16)
C2 0.041(3) 0.030(2) 0.032(2) 0.0087(19) -0.001(2) 0.004(2)
C5 0.036(2) 0.0189(19) 0.026(2) -0.0041(16) -0.0038(17) -0.0011(17)
C13 0.026(2) 0.0203(18) 0.025(2) -0.0006(15) -0.0056(16) -0.0017(16)
C16 0.032(2) 0.023(2) 0.027(2) -0.0029(16) 0.0015(17) -0.0021(17)
C14 0.027(2) 0.0185(18) 0.029(2) -0.0004(16) -0.0017(17) -0.0024(15)
C3 0.034(2) 0.0201(19) 0.028(2) 0.0009(16) -0.0070(18) -0.0018(17)
C15 0.032(2) 0.046(3) 0.023(2) -0.0005(19) -0.0038(18) -0.001(2)
C6 0.037(2) 0.0194(19) 0.027(2) -0.0032(16) 0.0004(17) -0.0008(17)
C1 0.040(2) 0.022(2) 0.029(2) 0.0036(17) -0.0045(19) -0.0009(18)
C4 0.039(2) 0.0174(19) 0.024(2) 0.0013(15) -0.0057(18) 0.0011(17)
C9 0.073(5) 0.056(4) 0.078(5) -0.035(4) 0.023(4) -0.034(4)
C11 0.043(3) 0.111(7) 0.061(4) -0.037(4) 0.012(3) -0.044(4)
C8 0.050(3) 0.036(3) 0.057(4) -0.014(2) -0.001(3) -0.011(2)
N3 0.095(5) 0.070(4) 0.076(4) 0.021(3) 0.032(4) 0.044(4)
C10 0.032(3) 0.115(7) 0.065(4) -0.039(4) -0.002(3) -0.015(4)
C7 0.029(3) 0.071(4) 0.055(4) -0.020(3) -0.009(2) -0.004(3)

loop_
_atom_type_symbol
_atom_type_description
_atom_type_scat_dispersion_real
_atom_type_scat_dispersion_imag
_atom_type_scat_source
C C 0.0033 0.0016 'International Tables Vol C Tables 4.2.6.8 and 6.1.1.4'
H H 0.0000 0.0000 'International Tables Vol C Tables 4.2.6.8 and 6.1.1.4'
N N 0.0061 0.0033 'International Tables Vol C Tables 4.2.6.8 and 6.1.1.4'
O O 0.0106 0.0060 'International Tables Vol C Tables 4.2.6.8 and 6.1.1.4'
Ni Ni 0.3393 1.1124 'International Tables Vol C Tables 4.2.6.8 and 6.1.1.4'

loop_
_geom_angle_atom_site_label_1
_geom_angle_atom_site_label_2
_geom_angle_atom_site_label_3
_geom_angle
_geom_angle_site_symmetry_1
O1 Ni1 O3 87.50(13) .
O1 Ni1 N2 88.26(14) .
O3 Ni1 N2 88.48(14) .
O1 Ni1 O2W 93.62(13) .
O3 Ni1 O2W 93.21(13) .
N2 Ni1 O2W 177.53(13) .
O1 Ni1 N1 92.85(15) .
O3 Ni1 N1 177.84(15) .
N2 Ni1 N1 89.40(15) .
O2W Ni1 N1 88.90(15) .
O1 Ni1 O1W 175.21(14) .
O3 Ni1 O1W 87.72(14) .
N2 Ni1 O1W 91.40(15) .
O2W Ni1 O1W 86.86(14) .
N1 Ni1 O1W 91.92(16) .
N2 C12 C15 123.4(4) .
C12 N2 C13 117.2(4) .
C12 N2 Ni1 122.7(3) .
C13 N2 Ni1 120.1(3) .
C6 O3 Ni1 127.2(3) .
C1 O1 Ni1 127.1(3) .
C8 N1 C7 117.3(5) .
C8 N1 Ni1 121.7(4) .
C7 N1 Ni1 121.0(4) .
N4 N4 C16 112.8(5) 7_556
C3 C2 C1 122.9(5) .
C4 C5 C6 122.9(4) 4_544
N2 C13 C14 123.6(4) .
C15 C16 C14 119.3(4) .
C15 C16 N4 115.9(4) .
C14 C16 N4 124.8(4) .
C13 C14 C16 117.8(4) .
C2 C3 C4 124.9(4) .
C12 C15 C16 118.7(4) .
O3 C6 O4 124.3(4) .
O3 C6 C5 118.2(4) .
O4 C6 C5 117.5(4) .
O2 C1 O1 126.0(4) .
O2 C1 C2 117.8(4) .
O1 C1 C2 116.2(5) .
C5 C4 C3 124.9(4) 4_554
C11 C9 C8 118.2(7) .
C10 C11 C9 119.3(6) .
C10 C11 N3 110.2(7) .
C9 C11 N3 130.4(7) .
N1 C8 C9 123.2(6) .
N3 N3 C11 95.4(9) 5_666
C11 C10 C7 118.9(7) .
N1 C7 C10 122.9(7) .

loop_
_geom_bond_atom_site_label_1
_geom_bond_atom_site_label_2
_geom_bond_distance
_geom_bond_site_symmetry_2
Ni1 O1 2.037(3) .
Ni1 O3 2.061(3) .
Ni1 N2 2.071(4) .
Ni1 O2W 2.082(4) .
Ni1 N1 2.093(4) .
Ni1 O1W 2.112(3) .
C12 N2 1.344(6) .
C12 C15 1.365(7) .
N2 C13 1.349(5) .
O2 C1 1.247(6) .
O3 C6 1.251(5) .
O1 C1 1.269(6) .
O4 C6 1.272(6) .
N1 C8 1.315(7) .
N1 C7 1.345(7) .
N4 N4 1.259(8) 7_556
N4 C16 1.422(6) .
C2 C3 1.315(7) .
C2 C1 1.502(6) .
C5 C4 1.331(7) 4_544
C5 C6 1.490(6) .
C13 C14 1.374(7) .
C16 C15 1.388(6) .
C16 C14 1.392(6) .
C3 C4 1.453(6) .
C4 C5 1.331(7) 4_554
C9 C11 1.374(12) .
C9 C8 1.392(8) .
C11 C10 1.357(12) .
C11 N3 1.604(10) .
N3 N3 1.119(12) 5_666
C10 C7 1.375(8) .
O4W O4W 1.76(7) 2_656
